data_2234705
loop_
_publ_author_name
'Li, Gong'
'Wang, Xiaowei'
'Zhang, Zhili'
'Liu, Junyi'

_publ_section_title
;
 1-Ethoxymethyl-5-methyl-9-phenyl-6,7,8,9-tetrahydro-1<i>H</i>-pyrimido[4,5-<i>b</i>][1,4]diazepine-2,4(3<i>H</i>,5<i>H</i>)-dione
;
_journal_coeditor_code KP2397
_journal_issue 5
_journal_name_full 'Acta Crystallographica Section E'
_journal_page_first o1396
_journal_paper_doi 10.1107/S1600536812014985
_journal_volume 68
_journal_year 2012
_chemical_formula_iupac 'C17 H22 N4 O3'
_chemical_formula_moiety 'C17 H22 N4 O3'
_chemical_formula_sum 'C17 H22 N4 O3'
_chemical_formula_weight 330.39
_chemical_name_systematic
;
1-Ethoxymethyl-5-methyl-9-phenyl-6,7,8,9-tetrahydro-1<i>H</i>-
pyrimido[4,5-<i>b</i>][1,4]diazepine-2,4(3<i>H</i>,5<i>H</i>)-dione
;
_space_group_IT_number 14
_symmetry_cell_setting monoclinic
_symmetry_space_group_name_Hall '-P 2yn'
_symmetry_space_group_name_H-M 'P 1 21/n 1'
_atom_sites_solution_hydrogens geom
_atom_sites_solution_primary direct
_atom_sites_solution_secondary difmap
_audit_creation_method SHELXL-97
_cell_angle_alpha 90.00
_cell_angle_beta 112.79(3)
_cell_angle_gamma 90.00
_cell_formula_units_Z 4
_cell_length_a 13.831(3)
_cell_length_b 8.9904(18)
_cell_length_c 14.978(3)
_cell_measurement_temperature 298(2)
_cell_measurement_theta_max 27.48
_cell_measurement_theta_min 2.56
_cell_volume 1717.1(7)
_computing_cell_refinement 'RAPID-AUTO (Rigaku, 2000)'
_computing_data_collection 'RAPID-AUTO (Rigaku, 2000)'
_computing_data_reduction 'CrystalStructure (Rigaku/MSC, 2000)'
_computing_molecular_graphics 'SHELXTL (Sheldrick, 2008)'
_computing_publication_material 'SHELXL97 (Sheldrick, 2008)'
_computing_structure_refinement 'SHELXL97 (Sheldrick, 2008)'
_computing_structure_solution 'SHELXS97 (Sheldrick, 2008)'
_diffrn_ambient_temperature 298(2)
_diffrn_detector_area_resol_mean 10.00
_diffrn_measured_fraction_theta_full 0.993
_diffrn_measured_fraction_theta_max 0.993
_diffrn_measurement_device_type 'Rigaku R-AXIS RAPID IP'
_diffrn_measurement_method \W
_diffrn_radiation_monochromator graphite
_diffrn_radiation_source 'fine-focus sealed tube'
_diffrn_radiation_type MoK\a
_diffrn_radiation_wavelength 0.71073
_diffrn_reflns_av_R_equivalents 0.0407
_diffrn_reflns_av_sigmaI/netI 0.0987
_diffrn_reflns_limit_h_max 17
_diffrn_reflns_limit_h_min -17
_diffrn_reflns_limit_k_max 11
_diffrn_reflns_limit_k_min -11
_diffrn_reflns_limit_l_max 19
_diffrn_reflns_limit_l_min -19
_diffrn_reflns_number 7151
_diffrn_reflns_theta_full 27.48
_diffrn_reflns_theta_max 27.48
_diffrn_reflns_theta_min 2.56
_diffrn_standards_decay_% 0
_diffrn_standards_interval_count 0
_diffrn_standards_interval_time 0
_diffrn_standards_number 0
_exptl_absorpt_coefficient_mu 0.090
_exptl_absorpt_correction_T_max 0.9736
_exptl_absorpt_correction_T_min 0.9650
_exptl_absorpt_correction_type multi-scan
_exptl_absorpt_process_details
;
(ABSCOR; Higashi, 1995)
;
_exptl_crystal_colour colourless
_exptl_crystal_density_diffrn 1.278
_exptl_crystal_density_method 'not measured'
_exptl_crystal_description block
_exptl_crystal_F_000 704
_exptl_crystal_size_max 0.40
_exptl_crystal_size_mid 0.30
_exptl_crystal_size_min 0.30
_refine_diff_density_max 0.700
_refine_diff_density_min -0.585
_refine_ls_extinction_coef 0.062(7)
_refine_ls_extinction_expression Fc^*^=kFc[1+0.001xFc^2^\l^3^/sin(2\q)]^-1/4^
_refine_ls_extinction_method 'SHELXL97 (Sheldrick, 2008)'
_refine_ls_goodness_of_fit_ref 0.863
_refine_ls_hydrogen_treatment mixed
_refine_ls_matrix_type full
_refine_ls_number_parameters 218
_refine_ls_number_reflns 3921
_refine_ls_number_restraints 0
_refine_ls_restrained_S_all 0.863
_refine_ls_R_factor_all 0.1481
_refine_ls_R_factor_gt 0.0791
_refine_ls_shift/su_max 0.004
_refine_ls_shift/su_mean 0.000
_refine_ls_structure_factor_coef Fsqd
_refine_ls_weighting_details 'calc w=1/[\s^2^(Fo^2^)+(0.1510P)^2^+0.0000P] where P=(Fo^2^+2Fc^2^)/3'
_refine_ls_weighting_scheme calc
_refine_ls_wR_factor_gt 0.2249
_refine_ls_wR_factor_ref 0.2504
_reflns_number_gt 1601
_reflns_number_total 3921
_reflns_threshold_expression I>2sigma(I)
_cod_data_source_file kp2397.cif
_cod_data_source_block I
_cod_original_cell_volume 1717.1(6)
_cod_original_sg_symbol_H-M 'P 21/n'
_cod_database_code 2234705
_cod_database_fobs_code 2234705

loop_
_symmetry_equiv_pos_as_xyz
'x, y, z'
'-x+1/2, y+1/2, -z+1/2'
'-x, -y, -z'
'x-1/2, -y-1/2, z-1/2'

loop_
_atom_site_type_symbol
_atom_site_label
_atom_site_fract_x
_atom_site_fract_y
_atom_site_fract_z
_atom_site_U_iso_or_equiv
_atom_site_adp_type
_atom_site_calc_flag
_atom_site_refinement_flags
_atom_site_occupancy
_atom_site_symmetry_multiplicity
C C1 0.3598(3) 0.0927(4) 0.1226(2) 0.0529(8) Uani d . 1 1
C C2 0.3869(3) 0.1940(4) 0.2044(2) 0.0509(8) Uani d . 1 1
C C3 0.2088(3) 0.2532(6) 0.1902(3) 0.1021(16) Uani d . 1 1
H H3A 0.2026 0.2844 0.1269 0.153 Uiso calc R 1 1
H H3B 0.1855 0.3317 0.2205 0.153 Uiso calc R 1 1
H H3C 0.1665 0.1664 0.1847 0.153 Uiso calc R 1 1
C C4 0.3437(4) 0.1949(5) 0.3481(3) 0.0979(15) Uani d . 1 1
H H4A 0.3072 0.1067 0.3558 0.118 Uiso calc R 1 1
H H4B 0.3181 0.2784 0.3738 0.118 Uiso calc R 1 1
C C5 0.4578(4) 0.1761(5) 0.4074(3) 0.0916(15) Uani d . 1 1
H H5A 0.4665 0.1515 0.4731 0.110 Uiso calc R 1 1
H H5B 0.4834 0.0925 0.3820 0.110 Uiso calc R 1 1
C C6 0.5239(4) 0.3082(5) 0.4105(3) 0.0927(15) Uani d . 1 1
H H6A 0.5043 0.3886 0.4433 0.111 Uiso calc R 1 1
H H6B 0.5966 0.2836 0.4485 0.111 Uiso calc R 1 1
C C7 0.4813(3) 0.2614(3) 0.2368(2) 0.0481(8) Uani d . 1 1
C C8 0.5306(3) 0.1445(4) 0.1140(2) 0.0540(9) Uani d . 1 1
C C9 0.6648(3) 0.2706(4) 0.2460(2) 0.0624(10) Uani d . 1 1
H H9A 0.7025 0.2656 0.2034 0.075 Uiso calc R 1 1
H H9B 0.6723 0.3699 0.2732 0.075 Uiso calc R 1 1
C C10 0.7968(4) 0.1714(8) 0.3765(4) 0.1291(15) Uani d . 1 1
H H10A 0.8076 0.2688 0.4067 0.155 Uiso calc R 1 1
H H10B 0.8390 0.1673 0.3377 0.155 Uiso calc R 1 1
C C11 0.8383(4) 0.0601(7) 0.4539(4) 0.1291(15) Uani d . 1 1
H H11A 0.7953 0.0577 0.4911 0.194 Uiso calc R 1 1
H H11B 0.9088 0.0860 0.4954 0.194 Uiso calc R 1 1
H H11C 0.8379 -0.0360 0.4259 0.194 Uiso calc R 1 1
C C12 0.5293(2) 0.5115(4) 0.3007(2) 0.0483(8) Uani d . 1 1
C C13 0.5958(3) 0.5994(4) 0.3752(3) 0.0632(10) Uani d . 1 1
H H13 0.6339 0.5586 0.4358 0.076 Uiso calc R 1 1
C C14 0.6045(3) 0.7501(4) 0.3579(3) 0.0729(11) Uani d . 1 1
H H14 0.6477 0.8101 0.4081 0.087 Uiso calc R 1 1
C C15 0.5513(3) 0.8117(4) 0.2692(3) 0.0785(12) Uani d . 1 1
H H15 0.5590 0.9121 0.2586 0.094 Uiso calc R 1 1
C C16 0.4866(3) 0.7244(4) 0.1964(3) 0.0732(11) Uani d . 1 1
H H16 0.4497 0.7662 0.1359 0.088 Uiso calc R 1 1
C C17 0.4749(3) 0.5758(4) 0.2106(2) 0.0590(9) Uani d . 1 1
H H17 0.4305 0.5179 0.1598 0.071 Uiso calc R 1 1
H H1A 0.420(3) 0.018(4) 0.027(3) 0.070(10) Uiso d . 1 1
N N1 0.4323(2) 0.0844(3) 0.07953(19) 0.0533(7) Uani d . 1 1
N N2 0.55515(19) 0.2347(3) 0.19371(18) 0.0505(7) Uani d . 1 1
N N3 0.5151(2) 0.3599(3) 0.31555(17) 0.0561(8) Uani d . 1 1
N N4 0.3169(2) 0.2189(4) 0.2482(2) 0.0805(10) Uani d . 1 1
O O1 0.2790(2) 0.0204(3) 0.08886(18) 0.0761(8) Uani d . 1 1
O O2 0.59235(19) 0.1200(3) 0.07421(17) 0.0757(8) Uani d . 1 1
O O3 0.7038(2) 0.1625(4) 0.3210(2) 0.1100(12) Uani d . 1 1

loop_
_atom_site_aniso_label
_atom_site_aniso_U_11
_atom_site_aniso_U_22
_atom_site_aniso_U_33
_atom_site_aniso_U_12
_atom_site_aniso_U_13
_atom_site_aniso_U_23
C1 0.067(2) 0.046(2) 0.0511(18) -0.0031(17) 0.0282(17) -0.0018(16)
C2 0.061(2) 0.0484(19) 0.0545(18) -0.0016(16) 0.0342(16) -0.0008(15)
C3 0.078(3) 0.119(4) 0.127(4) 0.010(3) 0.060(3) -0.012(3)
C4 0.135(4) 0.098(4) 0.098(3) 0.014(3) 0.085(3) 0.013(3)
C5 0.143(4) 0.081(3) 0.076(3) 0.009(3) 0.070(3) 0.016(2)
C6 0.152(4) 0.084(3) 0.053(2) -0.028(3) 0.052(3) -0.007(2)
C7 0.067(2) 0.0424(18) 0.0439(16) 0.0054(16) 0.0318(16) 0.0012(14)
C8 0.069(2) 0.052(2) 0.0523(18) 0.0014(17) 0.0350(17) -0.0020(17)
C9 0.063(2) 0.070(3) 0.057(2) 0.0059(19) 0.0268(17) 0.0037(19)
C10 0.106(3) 0.161(4) 0.096(3) 0.004(3) 0.013(2) 0.026(3)
C11 0.106(3) 0.161(4) 0.096(3) 0.004(3) 0.013(2) 0.026(3)
C12 0.0493(18) 0.051(2) 0.0492(18) 0.0033(15) 0.0242(15) -0.0057(16)
C13 0.066(2) 0.066(3) 0.060(2) -0.0027(19) 0.0265(18) -0.0080(19)
C14 0.076(3) 0.060(3) 0.089(3) -0.014(2) 0.039(2) -0.024(2)
C15 0.094(3) 0.048(2) 0.105(3) -0.002(2) 0.051(3) 0.001(2)
C16 0.085(3) 0.058(3) 0.076(3) 0.009(2) 0.031(2) 0.008(2)
C17 0.062(2) 0.054(2) 0.061(2) 0.0036(17) 0.0227(18) -0.0037(18)
N1 0.0655(19) 0.0505(17) 0.0509(16) -0.0029(14) 0.0304(14) -0.0101(14)
N2 0.0560(17) 0.0541(17) 0.0502(15) -0.0006(13) 0.0303(13) -0.0030(13)
N3 0.082(2) 0.0504(18) 0.0420(14) -0.0028(14) 0.0310(14) -0.0031(13)
N4 0.075(2) 0.114(3) 0.070(2) -0.0053(19) 0.0478(18) -0.0150(19)
O1 0.0730(17) 0.0815(19) 0.0795(17) -0.0219(15) 0.0360(14) -0.0220(15)
O2 0.0804(18) 0.088(2) 0.0769(17) -0.0075(14) 0.0507(15) -0.0232(14)
O3 0.073(2) 0.168(3) 0.0755(19) 0.009(2) 0.0146(16) 0.035(2)

loop_
_atom_type_symbol
_atom_type_description
_atom_type_scat_dispersion_real
_atom_type_scat_dispersion_imag
_atom_type_scat_source
C C 0.0033 0.0016 'International Tables Vol C Tables 4.2.6.8 and 6.1.1.4'
H H 0.0000 0.0000 'International Tables Vol C Tables 4.2.6.8 and 6.1.1.4'
N N 0.0061 0.0033 'International Tables Vol C Tables 4.2.6.8 and 6.1.1.4'
O O 0.0106 0.0060 'International Tables Vol C Tables 4.2.6.8 and 6.1.1.4'

loop_
_geom_angle_atom_site_label_1
_geom_angle_atom_site_label_2
_geom_angle_atom_site_label_3
_geom_angle
O1 C1 N1 119.3(3)
O1 C1 C2 125.4(3)
N1 C1 C2 115.3(3)
C7 C2 N4 121.0(3)
C7 C2 C1 118.9(3)
N4 C2 C1 120.1(3)
N4 C3 H3A 109.5
N4 C3 H3B 109.5
H3A C3 H3B 109.5
N4 C3 H3C 109.5
H3A C3 H3C 109.5
H3B C3 H3C 109.5
N4 C4 C5 115.5(3)
N4 C4 H4A 108.4
C5 C4 H4A 108.4
N4 C4 H4B 108.4
C5 C4 H4B 108.4
H4A C4 H4B 107.5
C6 C5 C4 115.1(4)
C6 C5 H5A 108.5
C4 C5 H5A 108.5
C6 C5 H5B 108.5
C4 C5 H5B 108.5
H5A C5 H5B 107.5
N3 C6 C5 114.0(3)
N3 C6 H6A 108.8
C5 C6 H6A 108.8
N3 C6 H6B 108.8
C5 C6 H6B 108.8
H6A C6 H6B 107.7
C2 C7 N3 123.2(3)
C2 C7 N2 121.8(3)
N3 C7 N2 115.0(3)
O2 C8 N1 121.3(3)
O2 C8 N2 122.8(3)
N1 C8 N2 115.9(3)
O3 C9 N2 105.8(3)
O3 C9 H9A 110.6
N2 C9 H9A 110.6
O3 C9 H9B 110.6
N2 C9 H9B 110.6
H9A C9 H9B 108.7
O3 C10 C11 118.3(5)
O3 C10 H10A 107.7
C11 C10 H10A 107.7
O3 C10 H10B 107.7
C11 C10 H10B 107.7
H10A C10 H10B 107.1
C10 C11 H11A 109.5
C10 C11 H11B 109.5
H11A C11 H11B 109.5
C10 C11 H11C 109.5
H11A C11 H11C 109.5
H11B C11 H11C 109.5
C13 C12 C17 119.0(3)
C13 C12 N3 121.0(3)
C17 C12 N3 120.0(3)
C12 C13 C14 118.9(3)
C12 C13 H13 120.6
C14 C13 H13 120.6
C15 C14 C13 121.6(4)
C15 C14 H14 119.2
C13 C14 H14 119.2
C16 C15 C14 119.1(4)
C16 C15 H15 120.4
C14 C15 H15 120.4
C15 C16 C17 121.2(4)
C15 C16 H16 119.4
C17 C16 H16 119.4
C16 C17 C12 120.2(3)
C16 C17 H17 119.9
C12 C17 H17 119.9
C8 N1 C1 126.6(3)
C8 N1 H1A 113(2)
C1 N1 H1A 119(2)
C8 N2 C7 120.9(3)
C8 N2 C9 117.1(3)
C7 N2 C9 120.2(3)
C7 N3 C12 120.0(2)
C7 N3 C6 119.6(3)
C12 N3 C6 120.0(3)
C2 N4 C4 122.3(3)
C2 N4 C3 120.2(3)
C4 N4 C3 117.1(3)
C10 O3 C9 117.7(4)

loop_
_geom_bond_atom_site_label_1
_geom_bond_atom_site_label_2
_geom_bond_distance
C1 O1 1.221(4)
C1 N1 1.389(4)
C1 C2 1.454(4)
C2 C7 1.347(4)
C2 N4 1.382(4)
C3 N4 1.442(5)
C3 H3A 0.9600
C3 H3B 0.9600
C3 H3C 0.9600
C4 N4 1.412(5)
C4 C5 1.491(6)
C4 H4A 0.9700
C4 H4B 0.9700
C5 C6 1.488(6)
C5 H5A 0.9700
C5 H5B 0.9700
C6 N3 1.456(4)
C6 H6A 0.9700
C6 H6B 0.9700
C7 N3 1.403(4)
C7 N2 1.424(4)
C8 O2 1.235(4)
C8 N1 1.366(4)
C8 N2 1.373(4)
C9 O3 1.424(4)
C9 N2 1.448(4)
C9 H9A 0.9700
C9 H9B 0.9700
C10 O3 1.235(5)
C10 C11 1.470(7)
C10 H10A 0.9700
C10 H10B 0.9700
C11 H11A 0.9600
C11 H11B 0.9600
C11 H11C 0.9600
C12 C13 1.386(4)
C12 C17 1.392(4)
C12 N3 1.407(4)
C13 C14 1.393(5)
C13 H13 0.9300
C14 C15 1.362(5)
C14 H14 0.9300
C15 C16 1.360(5)
C15 H15 0.9300
C16 C17 1.372(5)
C16 H16 0.9300
C17 H17 0.9300
N1 H1A 0.95(4)

loop_
_geom_hbond_atom_site_label_D
_geom_hbond_atom_site_label_H
_geom_hbond_atom_site_label_A
_geom_hbond_site_symmetry_A
_geom_hbond_distance_DH
_geom_hbond_distance_HA
_geom_hbond_distance_DA
_geom_hbond_angle_DHA
N1 H1A O2 3_655 0.95(4) 1.91(4) 2.862(4) 175(3)
C13 H13 O1 4_666 0.93 2.49 3.397(5) 164

loop_
_geom_torsion_atom_site_label_1
_geom_torsion_atom_site_label_2
_geom_torsion_atom_site_label_3
_geom_torsion_atom_site_label_4
_geom_torsion
O1 C1 C2 C7 176.9(3)
N1 C1 C2 C7 -5.3(4)
O1 C1 C2 N4 -2.4(5)
N1 C1 C2 N4 175.4(3)
N4 C4 C5 C6 63.4(5)
C4 C5 C6 N3 -56.3(5)
N4 C2 C7 N3 -0.1(5)
C1 C2 C7 N3 -179.5(3)
N4 C2 C7 N2 178.7(3)
C1 C2 C7 N2 -0.6(5)
C17 C12 C13 C14 1.1(5)
N3 C12 C13 C14 -177.8(3)
C12 C13 C14 C15 -1.5(5)
C13 C14 C15 C16 1.2(6)
C14 C15 C16 C17 -0.5(6)
C15 C16 C17 C12 0.2(5)
C13 C12 C17 C16 -0.5(5)
N3 C12 C17 C16 178.4(3)
O2 C8 N1 C1 173.7(3)
N2 C8 N1 C1 -7.3(5)
O1 C1 N1 C8 -172.3(3)
C2 C1 N1 C8 9.8(5)
O2 C8 N2 C7 179.3(3)
N1 C8 N2 C7 0.4(4)
O2 C8 N2 C9 -15.7(5)
N1 C8 N2 C9 165.3(3)
C2 C7 N2 C8 3.3(5)
N3 C7 N2 C8 -177.8(3)
C2 C7 N2 C9 -161.2(3)
N3 C7 N2 C9 17.8(4)
O3 C9 N2 C8 -93.3(3)
O3 C9 N2 C7 71.8(4)
C2 C7 N3 C12 -112.7(4)
N2 C7 N3 C12 68.4(4)
C2 C7 N3 C6 60.4(5)
N2 C7 N3 C6 -118.5(4)
C13 C12 N3 C7 -156.5(3)
C17 C12 N3 C7 24.5(4)
C13 C12 N3 C6 30.4(5)
C17 C12 N3 C6 -148.6(4)
C5 C6 N3 C7 -23.0(6)
C5 C6 N3 C12 150.2(4)
C7 C2 N4 C4 -55.7(5)
C1 C2 N4 C4 123.6(4)
C7 C2 N4 C3 132.0(4)
C1 C2 N4 C3 -48.7(5)
C5 C4 N4 C2 13.9(6)
C5 C4 N4 C3 -173.6(4)
C11 C10 O3 C9 -179.7(5)
N2 C9 O3 C10 -179.3(4)

loop_
_cod_related_entry_id
_cod_related_entry_database
_cod_related_entry_code
1 ChemSpider 30657698
